data_2108432
loop_
_publ_author_name
'Gagor, Anna'

_publ_section_title
;
 Phase transitions in ferroelectric 4-aminopyridinium
 tetrachloroantimonate(III) -- revisited
;
_journal_coeditor_code DK5062SUP1
_journal_coeditor_notes ' ?'
_journal_date_accepted 2018-03-02
_journal_date_recd_electronic 2017-10-18
_journal_issue 2
_journal_name_full 'Acta Crystallographica Section B'
_journal_page_first 217
_journal_page_last 225
_journal_paper_category FA
_journal_paper_doi 10.1107/S2052520618003669
_journal_techeditor_code B180366
_journal_techeditor_notes
;
;
_journal_volume 74
_journal_year 2018
_chemical_formula_sum 'C5 H7 Cl4 N2 Sb'
_chemical_formula_weight 358.69
_space_group_IT_number 9
_space_group_name_Hall 'C -2yc'
_space_group_name_H-M_alt 'C 1 c 1'
_space_group_ssg_name Cc(0\b0)0
_symmetry_cell_setting monoclinic
_cell_angle_alpha 90
_cell_angle_beta 123.8(2)
_cell_angle_gamma 90
_cell_formula_units_Z 4
_cell_length_a 13.30(2)
_cell_length_b 12.660(18)
_cell_length_c 7.89(2)
_cell_measurement_reflns_used 6364
_cell_measurement_temperature 244.97(13)
_cell_measurement_theta_max 29.1310
_cell_measurement_theta_min 3.2490
_cell_modulation_dimension 1
_cell_volume 1104(4)
_computing_cell_refinement 'CrysAlisPro 1.171.38.43 (Rigaku OD, 2015)'
_computing_data_collection 'CrysAlisPro 1.171.38.43 (Rigaku OD, 2015)'
_computing_data_reduction 'CrysAlisPro 1.171.38.43 (Rigaku OD, 2015)'
_diffrn_ambient_environment N~2~
_diffrn_ambient_temperature 244.97(13)
_diffrn_detector 'CCD plate'
_diffrn_detector_area_resol_mean 10.6249
_diffrn_detector_type Atlas
_diffrn_measured_fraction_theta_full 0.98
_diffrn_measured_fraction_theta_max 0.91
_diffrn_measurement_device 'four-circle diffractometer'
_diffrn_measurement_device_type 'Xcalibur, Atlas'
_diffrn_radiation_monochromator graphite
_diffrn_radiation_probe x-ray
_diffrn_radiation_type 'Mo K\a'
_diffrn_radiation_wavelength 0.71073
_diffrn_reflns_av_R_equivalents 0.0463
_diffrn_reflns_av_unetI/netI 0.0449
_diffrn_reflns_limit_h_max 18
_diffrn_reflns_limit_h_min -17
_diffrn_reflns_limit_index_m_1_max 1
_diffrn_reflns_limit_index_m_1_min -1
_diffrn_reflns_limit_k_max 17
_diffrn_reflns_limit_k_min -17
_diffrn_reflns_limit_l_max 10
_diffrn_reflns_limit_l_min -10
_diffrn_reflns_number 20894
_diffrn_reflns_theta_full 27.87
_diffrn_reflns_theta_max 29.43
_diffrn_reflns_theta_min 2.44
_diffrn_source 'fine-focus sealed X-ray tube'
_diffrn_source_type 'Enhance (Mo) X-ray Source'
_exptl_absorpt_coefficient_mu 3.424
_exptl_absorpt_correction_T_max 1.00000
_exptl_absorpt_correction_T_min 0.84303
_exptl_absorpt_correction_type multi-scan
_exptl_absorpt_process_details
;
CrysAlisPro 1.171.38.43 (Rigaku Oxford Diffraction, 2015)
Empirical absorption correction using spherical harmonics,
 implemented in SCALE3 ABSPACK scaling algorithm.
;
_exptl_crystal_density_diffrn 2.192
_exptl_crystal_description prism
_exptl_crystal_F_000 680
_exptl_crystal_size_max 0.233
_exptl_crystal_size_mid 0.162
_exptl_crystal_size_min 0.101
_refine_diff_density_max 1.32
_refine_diff_density_min -1.24
_refine_ls_abs_structure_details '  2000 of Friedel pairs used in the refinement'
_refine_ls_extinction_coef -420(120)
_refine_ls_extinction_method 'B-C type 1 Gaussian isotropic (Becker & Coppens, 1974)'
_refine_ls_goodness_of_fit_gt 1.90
_refine_ls_goodness_of_fit_ref 1.90
_refine_ls_hydrogen_treatment constr
_refine_ls_number_constraints 3
_refine_ls_number_parameters 135
_refine_ls_number_reflns 4489
_refine_ls_number_restraints 26
_refine_ls_R_factor_all 0.0521
_refine_ls_R_factor_gt 0.0521
_refine_ls_shift/su_max 0.0734
_refine_ls_shift/su_mean 0.0209
_refine_ls_structure_factor_coef Fsqr
_refine_ls_weighting_details w=1/(\s^2^(I)+0.0016I^2^)
_refine_ls_weighting_scheme sigma
_refine_ls_wR_factor_gt 0.0672
_refine_ls_wR_factor_ref 0.0672
_reflns_number_gt 4489
_reflns_number_total 7751
_reflns_threshold_expression I>3\s(I)
_cod_data_source_file IV.cif
_cod_data_source_block IV
_cod_depositor_comments
;
The following automatic conversions were performed:

data item '_diffrn_radiation_probe' value 'X-ray' was changed to
'x-ray' in accordance with the built-in table derived from the CIF
Core dictionary named 'cif_core.dic' version 2.4.5 last updated on
2014-11-21.

Automatic conversion script
Id: cif_fix_values 6909 2019-04-08 15:41:33Z antanas 
;
_cod_original_cell_volume 1103(4)
_cod_original_formula_sum 'C5 H7 Cl4 N2 Sb1'
_cod_database_code 2108432
_oxdiff_exptl_absorpt_empirical_full_min 0.870
_oxdiff_exptl_absorpt_empirical_full_max 1.237
_oxdiff_exptl_absorpt_empirical_details
;
Empirical correction (ABSPACK) includes:
- Absorption correction using spherical harmonics
- Frame scaling
;

loop_
_space_group_symop_id
_space_group_symop_operation_xyz
1 x,y,z
2 x,-y,z+0.5
3 x+0.5,y+0.5,z
4 x+0.5,-y+0.5,z+0.5

loop_
_space_group_symop_ssg_id
_space_group_symop_ssg_operation_algebraic
1 x1,x2,x3,x4
2 x1,-x2,x3+1/2,-x4
3 x1+1/2,x2+1/2,x3,x4
4 x1+1/2,-x2+1/2,x3+1/2,-x4

loop_
_atom_site_label
_atom_site_type_symbol
_atom_site_fract_x
_atom_site_fract_y
_atom_site_fract_z
_atom_site_adp_type
_atom_site_U_iso_or_equiv
_atom_site_site_symmetry_multiplicity
_atom_site_occupancy
_atom_site_calc_flag
_atom_site_refinement_flags
_atom_site_disorder_assembly
_atom_site_disorder_group
Sb1 Sb 0.50070(4) 0.57246(2) 0.74945(8) Uani 0.0283(2) 4 1 d . . .
Cl1a Cl 0.3818(3) 0.70087(16) 0.5013(5) Uani 0.0471(16) 4 1 d . . .
Cl1b Cl 0.6215(2) 0.70322(14) 1.0037(4) Uani 0.0358(13) 4 1 d . . .
Cl2a Cl 0.6515(2) 0.57925(15) 0.6339(4) Uani 0.0346(14) 4 1 d . . .
Cl2b Cl 0.3442(3) 0.58118(17) 0.8601(6) Uani 0.0452(19) 4 1 d . . .
Naa N 0.1702(7) 0.6597(5) 0.0634(10) Uiso 0.034 4 0.6 d . . .
C5aa C -0.0132(9) 0.6767(4) -0.2755(13) Uiso 0.0478 4 0.6 d . . .
C6aa C -0.1072(8) 0.6315(6) -0.4532(11) Uiso 0.0421 4 0.6 d . . .
N1aa N -0.1166(7) 0.5225(5) -0.4665(11) Uiso 0.043 4 0.6 d . . .
C2aa C -0.0291(9) 0.4586(5) -0.3095(14) Uiso 0.0417 4 0.6 d . . .
C3aa C 0.0695(8) 0.5033(5) -0.1344(13) Uiso 0.0411 4 0.6 d . . .
C4aa C 0.0743(8) 0.6128(4) -0.1196(11) Uiso 0.0382 4 0.6 d . . .
H1naa H 0.23143 0.621482 0.153043 Uiso 0.0408 4 0.6 d . . .
H2naa H 0.167648 0.726583 0.085938 Uiso 0.0408 4 0.6 d . . .
H1c5aa H -0.00842 0.752055 -0.259655 Uiso 0.0574 4 0.6 d . . .
H1c6aa H -0.165065 0.674902 -0.565634 Uiso 0.0505 4 0.6 d . . .
H1c2aa H -0.03691 0.383151 -0.322237 Uiso 0.0501 4 0.6 d . . .
H1c3aa H 0.132006 0.460113 -0.027539 Uiso 0.0494 4 0.6 d . . .
H1n1aa H -0.178167 0.493454 -0.574669 Uiso 0.0516 4 0.6 d . . .
Nba N -0.1635(12) 0.6286(7) -0.5629(16) Uiso 0.0585 4 0.4 d . . .
C5ba C 0.0022(11) 0.6929(5) -0.2460(16) Uiso 0.0448 4 0.4 d . . .
C6ba C 0.1048(10) 0.6803(7) -0.0504(15) Uiso 0.044 4 0.4 d . . .
N1ba N 0.1446(9) 0.5788(9) 0.0240(14) Uiso 0.0386 4 0.4 d . . .
C2ba C 0.0848(13) 0.4896(7) -0.096(2) Uiso 0.0694 4 0.4 d . . .
C3ba C -0.0215(11) 0.5029(6) -0.2873(19) Uiso 0.0321 4 0.4 d . . .
C4ba C -0.0601(10) 0.6046(7) -0.3635(14) Uiso 0.0418 4 0.4 d . . .
H1nba H -0.186117 0.693899 -0.597613 Uiso 0.0702 4 0.4 d . . .
H2nba H -0.203645 0.577924 -0.649319 Uiso 0.0702 4 0.4 d . . .
H1c5ba H -0.025952 0.762489 -0.30024 Uiso 0.0537 4 0.4 d . . .
H1c6ba H 0.147703 0.740763 0.0321 Uiso 0.0528 4 0.4 d . . .
H1c2ba H 0.116893 0.420202 -0.0464 Uiso 0.0833 4 0.4 d . . .
H1c3ba H -0.067797 0.442653 -0.366019 Uiso 0.0385 4 0.4 d . . .
H1n1ba H 0.207823 0.570439 0.147542 Uiso 0.0463 4 0.4 d . . .

loop_
_atom_site_aniso_label
_atom_site_aniso_type_symbol
_atom_site_aniso_U_11
_atom_site_aniso_U_22
_atom_site_aniso_U_33
_atom_site_aniso_U_12
_atom_site_aniso_U_13
_atom_site_aniso_U_23
Sb1 Sb 0.0287(2) 0.0246(2) 0.0340(3) 0.0056(3) 0.0190(2) 0.0043(3)
Cl1a Cl 0.0452(17) 0.0444(12) 0.061(2) 0.0134(12) 0.0351(17) 0.0179(12)
Cl1b Cl 0.0268(13) 0.0292(9) 0.0302(15) -0.0047(9) 0.0027(13) -0.0056(9)
Cl2a Cl 0.0229(14) 0.0408(12) 0.0363(19) -0.0005(9) 0.0141(14) -0.0104(10)
Cl2b Cl 0.0382(18) 0.0376(13) 0.065(3) -0.0024(10) 0.0317(19) -0.0077(11)

loop_
_atom_site_displace_Fourier_atom_site_label
_atom_site_displace_Fourier_axis
_atom_site_displace_Fourier_wave_vector_seq_id
_atom_site_displace_Fourier_param_cos
_atom_site_displace_Fourier_param_sin
Sb1 x 1 0.02026(4) -0.00614(4)
Sb1 y 1 -0.00080(5) 0.00249(5)
Sb1 z 1 0.02500(7) -0.00326(7)
Cl1a x 1 0.0351(4) -0.0038(3)
Cl1a y 1 0.0103(2) -0.00082(18)
Cl1a z 1 0.0435(6) 0.0098(5)
Cl1b x 1 0.0325(3) 0.0034(3)
Cl1b y 1 -0.01537(17) 0.00303(15)
Cl1b z 1 0.0487(5) 0.0136(5)
Cl2a x 1 0.0214(3) 0.0003(3)
Cl2a y 1 0.00395(16) 0.0156(2)
Cl2a z 1 0.0204(5) 0.0021(4)
Cl2b x 1 0.0159(3) -0.0092(3)
Cl2b y 1 -0.00205(16) -0.00843(19)
Cl2b z 1 0.0147(6) -0.0039(5)

loop_
_atom_site_Fourier_wave_vector_seq_id
_jana_atom_site_fourier_wave_vector_q1_coeff
1 1

loop_
_atom_site_occ_special_func_atom_site_label
_atom_site_occ_special_func_crenel_c
_atom_site_occ_special_func_crenel_w
Naa 0.9631 0.6
C5aa 0.9745 0.6
C6aa 0.9443 0.6
N1aa 0.8715 0.6
C2aa 0.8288 0.6
C3aa 0.8587 0.6
C4aa 0.9318 0.6
H1naa 0.9376 0.6
H2naa 1.0078 0.6
H1c5aa 1.0248 0.6
H1c6aa 0.9733 0.6
H1c2aa 0.7784 0.6
H1c3aa 0.8298 0.6
H1n1aa 0.8521 0.6
Nba 0.4239 0.4
C5ba 0.4668 0.4
C6ba 0.4584 0.4
N1ba 0.3906 0.4
C2ba 0.331 0.4
C3ba 0.3399 0.4
C4ba 0.4078 0.4
H1nba 0.4675 0.4
H2nba 0.39 0.4
H1c5ba 0.5133 0.4
H1c6ba 0.4988 0.4
H1c2ba 0.2847 0.4
H1c3ba 0.2997 0.4
H1n1ba 0.385 0.4

loop_
_atom_type_symbol
_atom_type_scat_dispersion_real
_atom_type_scat_dispersion_imag
_atom_type_scat_source
C 0.0033 0.0016 'International Tables Vol C tables 4.2.6.8 and 6.1.1.1'
H 0.0000 0.0000 'International Tables Vol C tables 4.2.6.8 and 6.1.1.1'
Cl 0.1484 0.1585 'International Tables Vol C tables 4.2.6.8 and 6.1.1.1'
N 0.0061 0.0033 'International Tables Vol C tables 4.2.6.8 and 6.1.1.1'
Sb -0.5866 1.5461 'International Tables Vol C tables 4.2.6.8 and 6.1.1.1'

loop_
_cell_wave_vector_seq_id
_cell_wave_vector_x
_cell_wave_vector_y
_cell_wave_vector_z
1 0.000000 0.668000 0.000000

loop_
_geom_angle_atom_site_label_1
_geom_angle_atom_site_label_2
_geom_angle_atom_site_label_3
_geom_angle_site_ssg_symmetry_1
_geom_angle_site_ssg_symmetry_2
_geom_angle_site_ssg_symmetry_3
_geom_angle_av
_geom_angle_min
_geom_angle_max
Cl1a Sb1 Cl1b . . . 92.6(3) 91.6(3) 93.7(3)
Cl1a Sb1 Cl2a . . . 88.9(2) 87.0(2) 90.9(2)
Cl1a Sb1 Cl2a . . 2_5655 170.06(19) 169.20(18) 170.8(2)
Cl1a Sb1 Cl2b . . . 87.6(2) 85.9(2) 89.2(2)
Cl1a Sb1 Cl2b . . 2_5645 81.3(3) 79.9(3) 82.5(3)
Cl1b Sb1 Cl2a . . . 89.0(2) 86.5(2) 91.3(2)
Cl1b Sb1 Cl2a . . 2_5655 81.2(3) 78.9(3) 83.4(2)
Cl1b Sb1 Cl2b . . . 88.9(2) 87.1(2) 90.5(2)
Cl1b Sb1 Cl2b . . 2_5645 170.83(17) 167.47(18) 174.42(15)
Cl2a Sb1 Cl2a . . 2_5655 98.67(19) 96.7(2) 100.45(18)
Cl2a Sb1 Cl2b . . . 175.48(11) 174.03(11) 176.95(10)
Cl2a Sb1 Cl2b . . 2_5645 84.3(2) 82.41(19) 86.3(2)
Cl2a Sb1 Cl2b 2_5655 . . 84.6(2) 82.8(2) 86.4(2)
Cl2a Sb1 Cl2b 2_5655 . 2_5645 105.7(2) 105.4(2) 106.0(2)
Cl2b Sb1 Cl2b . . 2_5645 97.4(2) 93.9(2) 100.69(19)

loop_
_geom_bond_atom_site_label_1
_geom_bond_atom_site_label_2
_geom_bond_site_ssg_symmetry_1
_geom_bond_site_ssg_symmetry_2
_geom_bond_distance_av
_geom_bond_distance_min
_geom_bond_distance_max
Sb1 Cl1a . . 2.359(6) 2.352(7) 2.372(7)
Sb1 Cl1b . . 2.406(6) 2.381(7) 2.426(7)
Sb1 Cl2a . . 2.628(9) 2.564(9) 2.697(9)
Sb1 Cl2a . 2_5655 3.191(7) 3.128(8) 3.246(8)
Sb1 Cl2b . . 2.673(10) 2.639(11) 2.708(11)
Sb1 Cl2b . 2_5645 3.239(7) 3.189(9) 3.304(9)
Naa C4aa . . 1.428(16) 1.419(18) 1.469(18)
C5aa C6aa . . 1.389(16) 1.381(18) 1.429(18)
C5aa C4aa . . 1.396(14) 1.388(16) 1.436(16)
C6aa N1aa . . 1.392(19) 1.38(2) 1.43(2)
N1aa C2aa . . 1.401(17) 1.393(19) 1.441(19)
C2aa C3aa . . 1.398(17) 1.39(2) 1.44(2)
Nba C4ba . . 1.48(2) 1.43(3) 1.71(3)
C5ba C6ba . . 1.43(3) 1.39(3) 1.66(3)
C5ba C4ba . . 1.44(2) 1.39(2) 1.66(2)
C6ba N1ba . . 1.43(3) 1.39(3) 1.65(3)
N1ba C2ba . . 1.44(3) 1.40(3) 1.67(3)
C2ba C3ba . . 1.43(3) 1.39(3) 1.66(3)
C3ba C4ba . . 1.43(2) 1.39(2) 1.66(2)

loop_
_restr_distance_atom_site_label_1
_restr_distance_site_symmetry_1
_restr_distance_atom_site_label_2
_restr_distance_site_symmetry_2
_restr_distance_target
_restr_distance_target_weight_param
N1a . C2a . 1.4 0.01
C2a . C3a . 1.4 0.01
C3a . C4a . 1.4 0.01
C4a . C5a . 1.4 0.01
C5a . C6a . 1.4 0.01
C6a . N1a . 1.4 0.01
N1b . C2b . 1.4 0.01
C2b . C3b . 1.4 0.01
C3b . C4b . 1.4 0.01
C4b . C5b . 1.4 0.01
C5b . C6b . 1.4 0.01
C6b . N1b . 1.4 0.01
Nb . C4b . 1.45 0.01
Na . C4a . 1.45 0.01

loop_
_restr_angle_atom_site_label_1
_restr_angle_site_symmetry_1
_restr_angle_atom_site_label_2
_restr_angle_site_symmetry_2
_restr_angle_atom_site_label_3
_restr_angle_site_symmetry_3
_restr_angle_target
_restr_angle_target_weight_param
N1a . C2a . C3a . 120 1
C2a . C3a . C4a . 120 1
C3a . C4a . C5a . 120 1
C4a . C5a . C6a . 120 1
C5a . C6a . N1a . 120 1
C6a . N1a . C2a . 120 1
N1b . C2b . C3b . 120 1
C2b . C3b . C4b . 120 1
C3b . C4b . C5b . 120 1
C4b . C5b . C6b . 120 1
C5b . C6b . N1b . 120 1
C6b . N1b . C2b . 120 1

loop_
_jana_atom_site_displace_legendre_atom_site_label
_jana_atom_site_displace_legendre_axis
_jana_atom_site_displace_legendre_param_order
_jana_atom_site_displace_legendre_param_coeff
Naa x 1 -0.0025(11)
Naa y 1 0.0223(9)
Naa z 1 -0.0052(17)
Naa x 2 0.0006(16)
Naa y 2 0.0302(14)
Naa z 2 0.0000(16)
C5aa x 1 -0.0052(8)
C5aa y 1 0.0005(5)
C5aa z 1 -0.0080(11)
C5aa x 2 -0.0045(16)
C5aa y 2 -0.0104(4)
C5aa z 2 -0.0035(16)
C6aa x 1 -0.0008(8)
C6aa y 1 -0.0058(7)
C6aa z 1 -0.0003(13)
C6aa x 2 0.0027(16)
C6aa y 2 -0.0324(11)
C6aa z 2 0.0150(9)
N1aa x 1 -0.0039(9)
N1aa y 1 0.0093(8)
N1aa z 1 -0.0121(14)
N1aa x 2 0.0258(16)
N1aa y 2 -0.0336(11)
N1aa z 2 0.0609(12)
C2aa x 1 -0.0160(10)
C2aa y 1 0.0102(5)
C2aa z 1 -0.0373(14)
C2aa x 2 0.0379(16)
C2aa y 2 -0.0100(4)
C2aa z 2 0.080(2)
C3aa x 1 -0.0075(7)
C3aa y 1 0.0039(6)
C3aa z 1 -0.0174(10)
C3aa x 2 0.0315(16)
C3aa y 2 0.0118(5)
C3aa z 2 0.0653(13)
C4aa x 1 0.0003(4)
C4aa y 1 0.0092(6)
C4aa z 1 0.0005(9)
C4aa x 2 0.0087(16)
C4aa y 2 0.0105(6)
C4aa z 2 0.0201(7)
H1naa x 1 0.0002(13)
H1naa y 1 0.0213(10)
H1naa z 1 0.000(2)
H1naa x 2 0.0086(16)
H1naa y 2 0.0459(19)
H1naa z 2 0.0139(10)
H2naa x 1 -0.0123(15)
H2naa y 1 0.0310(11)
H2naa z 1 -0.025(2)
H2naa x 2 -0.0089(17)
H2naa y 2 0.0243(13)
H2naa z 2 -0.020(3)
H1c5aa x 1 -0.0190(14)
H1c5aa y 1 -0.0014(5)
H1c5aa z 1 -0.034(2)
H1c5aa x 2 -0.0131(16)
H1c5aa y 2 -0.0089(4)
H1c5aa z 2 -0.022(2)
H1c6aa x 1 -0.0056(13)
H1c6aa y 1 -0.0193(10)
H1c6aa z 1 -0.0069(18)
H1c6aa x 2 -0.0061(16)
H1c6aa y 2 -0.0436(16)
H1c6aa z 2 -0.0009(16)
H1c2aa x 1 -0.0372(16)
H1c2aa y 1 0.0139(5)
H1c2aa z 1 -0.082(3)
H1c2aa x 2 0.0439(16)
H1c2aa y 2 -0.0077(5)
H1c2aa z 2 0.090(3)
H1c3aa x 1 -0.0166(12)
H1c3aa y 1 -0.0035(8)
H1c3aa z 1 -0.0352(16)
H1c3aa x 2 0.0391(16)
H1c3aa y 2 0.0262(10)
H1c3aa z 2 0.078(2)
H1n1aa x 1 -0.0080(13)
H1n1aa y 1 0.0165(10)
H1n1aa z 1 -0.0227(19)
H1n1aa x 2 0.0308(16)
H1n1aa y 2 -0.0467(16)
H1n1aa z 2 0.0723(18)
Nba x 1 -0.004(2)
Nba y 1 -0.0680(18)
Nba z 1 0.002(4)
Nba x 2 0.025(2)
Nba y 2 -0.050(3)
Nba z 2 0.0244(13)
C5ba x 1 -0.0314(13)
C5ba y 1 0.0017(11)
C5ba z 1 -0.037(2)
C5ba x 2 0.009(2)
C5ba y 2 -0.0079(5)
C5ba z 2 0.018(3)
C6ba x 1 -0.0312(17)
C6ba y 1 0.0511(14)
C6ba z 1 -0.022(3)
C6ba x 2 0.004(2)
C6ba y 2 0.0083(15)
C6ba z 2 0.024(3)
N1ba x 1 0.0003(19)
N1ba y 1 0.0576(16)
N1ba z 1 0.037(3)
N1ba x 2 0.020(2)
N1ba y 2 0.042(2)
N1ba z 2 0.0738(6)
C2ba x 1 0.0086(17)
C2ba y 1 0.0246(13)
C2ba z 1 0.042(3)
C2ba x 2 0.058(2)
C2ba y 2 0.0323(12)
C2ba z 2 0.147(3)
C3ba x 1 0.0092(12)
C3ba y 1 0.0014(11)
C3ba z 1 0.045(2)
C3ba x 2 0.058(2)
C3ba y 2 -0.0141(6)
C3ba z 2 0.126(3)
C4ba x 1 -0.0008(9)
C4ba y 1 -0.0206(13)
C4ba z 1 0.020(2)
C4ba x 2 0.024(2)
C4ba y 2 -0.0252(10)
C4ba z 2 0.0431(5)
H1nba x 1 -0.023(3)
H1nba y 1 -0.088(2)
H1nba z 1 -0.047(4)
H1nba x 2 0.017(2)
H1nba y 2 -0.032(3)
H1nba z 2 0.008(3)
H2nba x 1 0.008(3)
H2nba y 1 -0.072(2)
H2nba z 1 0.029(5)
H2nba x 2 0.042(2)
H2nba y 2 -0.078(3)
H2nba z 2 0.0515(5)
H1c5ba x 1 -0.056(2)
H1c5ba y 1 -0.0149(9)
H1c5ba z 1 -0.092(4)
H1c5ba x 2 0.018(2)
H1c5ba y 2 -0.0077(9)
H1c5ba z 2 0.029(4)
H1c6ba x 1 -0.058(2)
H1c6ba y 1 0.0732(18)
H1c6ba z 1 -0.065(4)
H1c6ba x 2 0.008(2)
H1c6ba y 2 -0.003(2)
H1c6ba z 2 0.028(4)
H1c2ba x 1 -0.004(2)
H1c2ba y 1 0.0164(15)
H1c2ba z 1 0.008(4)
H1c2ba x 2 0.087(2)
H1c2ba y 2 0.0518(15)
H1c2ba z 2 0.215(4)
H1c3ba x 1 -0.001(2)
H1c3ba y 1 -0.0004(12)
H1c3ba z 1 0.027(3)
H1c3ba x 2 0.087(2)
H1c3ba y 2 -0.0342(11)
H1c3ba z 2 0.180(4)
H1n1ba x 1 0.001(3)
H1n1ba y 1 0.079(2)
H1n1ba z 1 0.040(5)
H1n1ba x 2 0.018(2)
H1n1ba y 2 0.067(3)
H1n1ba z 2 0.0842(8)

_cod_database_fobs_code 2108432
